data_4070927
loop_
_publ_author_name
'Martin, Eddy'
'Spendley, Claire'
'Mountford, Andrew J.'
'Coles, Simon J.'
'Horton, Peter N.'
'Hughes, David L.'
'Hursthouse, Michael B.'
'Lancaster, Simon J.'

_publ_section_title
;
 Synthesis, Structure, and Supramolecular Architecture of Benzonitrile and
 Pyridine Adducts of Bis(pentafluorophenyl)zinc: Pentafluorophenyl--Aryl
 Interactions versus Homoaromatic Pairing
;
_journal_issue 7
_journal_name_full Organometallics
_journal_page_first 1436
_journal_paper_doi 10.1021/om701127p
_journal_volume 27
_journal_year 2008
_chemical_formula_moiety 'C38 H18 F10 N2 Zn'
_chemical_formula_structural '[(C6H4C6H4CN)2 Zn (C6F5)2]'
_chemical_formula_sum 'C38 H18 F10 N2 Zn'
_chemical_formula_weight 757.91
_chemical_name_common 'Compound 2'
_chemical_name_systematic ?
_space_group_IT_number 14
_symmetry_cell_setting monoclinic
_symmetry_space_group_name_Hall '-P 2ybc'
_symmetry_space_group_name_H-M 'P 1 21/c 1'
_atom_sites_solution_hydrogens geom
_atom_sites_solution_primary direct
_atom_sites_solution_secondary difmap
_cell_angle_alpha 90.00
_cell_angle_beta 112.5700(10)
_cell_angle_gamma 90.00
_cell_formula_units_Z 8
_cell_length_a 31.3419(6)
_cell_length_b 6.73160(10)
_cell_length_c 32.0060(6)
_cell_measurement_temperature 120(2)
_cell_volume 6235.5(2)
_computing_cell_refinement 'DENZO, COLLECT'
_computing_data_reduction 'DENZO, COLLECT'
_computing_molecular_graphics 'PLATON (Spek, 1990)'
_computing_structure_refinement 'SHELXL-97 (Sheldrick, 1997)'
_computing_structure_solution 'SHELXS-97 (Sheldrick, 1997)'
_diffrn_ambient_temperature 120(2)
_diffrn_detector_area_resol_mean 9.091
_diffrn_measured_fraction_theta_full 0.985
_diffrn_measured_fraction_theta_max 0.985
_diffrn_measurement_device_type 'Bruker-Nonius KappaCCD Area Detector'
_diffrn_measurement_method '\f and \w scans'
_diffrn_radiation_monochromator graphite
_diffrn_radiation_source 'fine-focus sealed tube'
_diffrn_radiation_type MoK\a
_diffrn_radiation_wavelength 0.71073
_diffrn_reflns_av_R_equivalents 0.1096
_diffrn_reflns_av_sigmaI/netI 0.1139
_diffrn_reflns_limit_h_max 40
_diffrn_reflns_limit_h_min -40
_diffrn_reflns_limit_k_max 8
_diffrn_reflns_limit_k_min -8
_diffrn_reflns_limit_l_max 41
_diffrn_reflns_limit_l_min -41
_diffrn_reflns_number 75561
_diffrn_reflns_theta_full 27.50
_diffrn_reflns_theta_max 27.50
_diffrn_reflns_theta_min 2.93
_diffrn_standards_decay_% negligible
_diffrn_standards_number none
_exptl_absorpt_coefficient_mu 0.880
_exptl_absorpt_correction_T_max 0.9826
_exptl_absorpt_correction_T_min 0.8436
_exptl_absorpt_correction_type multi-scan
_exptl_absorpt_process_details 'SADABS V2.10 (Sheldrick, G.M., 2003)'
_exptl_crystal_colour colourless
_exptl_crystal_density_diffrn 1.615
_exptl_crystal_density_method 'not measured'
_exptl_crystal_description needle
_exptl_crystal_F_000 3040
_exptl_crystal_size_max 0.20
_exptl_crystal_size_mid 0.02
_exptl_crystal_size_min 0.02
_refine_diff_density_max 0.396
_refine_diff_density_min -0.452
_refine_diff_density_rms 0.087
_refine_ls_extinction_method none
_refine_ls_goodness_of_fit_ref 1.082
_refine_ls_hydrogen_treatment constr
_refine_ls_matrix_type full
_refine_ls_number_parameters 919
_refine_ls_number_reflns 14116
_refine_ls_number_restraints 0
_refine_ls_restrained_S_all 1.082
_refine_ls_R_factor_all 0.1313
_refine_ls_R_factor_gt 0.0766
_refine_ls_shift/su_max 0.001
_refine_ls_shift/su_mean 0.000
_refine_ls_structure_factor_coef Fsqd
_refine_ls_weighting_details 'calc w=1/[\s^2^(Fo^2^)+(0.0000P)^2^+9.2944P] where P=(Fo^2^+2Fc^2^)/3'
_refine_ls_weighting_scheme calc
_refine_ls_wR_factor_gt 0.0908
_refine_ls_wR_factor_ref 0.1039
_reflns_number_gt 9625
_reflns_number_total 14116
_reflns_threshold_expression >2sigma(I)
_cod_data_source_file om701127p-file002.cif
_cod_data_source_block 2
_cod_depositor_comments
;
The following automatic conversions were performed:

'_symmetry_cell_setting' value 'Monoclinic' changed to 'monoclinic'
according to /home/saulius/struct/CIF-dictionaries/cif_core.dic
dictionary named 'cif_core.dic' version 2.4.1 from 2010-06-29.

Automatic conversion script
Id: cif_fix_values 1715 2011-07-08 13:25:40Z adriana 
;
_cod_original_cell_volume 6235.48(19)
_cod_original_sg_symbol_H-M P21/c
_cod_database_code 4070927

loop_
_symmetry_equiv_pos_as_xyz
'x, y, z'
'-x, y+1/2, -z+1/2'
'-x, -y, -z'
'x, -y-1/2, z-1/2'

loop_
_atom_site_label
_atom_site_type_symbol
_atom_site_fract_x
_atom_site_fract_y
_atom_site_fract_z
_atom_site_U_iso_or_equiv
_atom_site_adp_type
_atom_site_occupancy
_atom_site_symmetry_multiplicity
_atom_site_calc_flag
_atom_site_refinement_flags
C3 C 0.40997(12) 0.6288(5) 0.07678(12) 0.0226(8) Uani 1 1 d .
C31 C 0.41603(12) 0.7554(5) 0.04325(11) 0.0223(8) Uani 1 1 d .
C32 C 0.44749(12) 0.9114(5) 0.05613(13) 0.0255(8) Uani 1 1 d .
H32 H 0.4655 0.9352 0.0872 0.031 Uiso 1 1 calc R
C33 C 0.45214(13) 1.0308(5) 0.02330(13) 0.0264(8) Uani 1 1 d .
H33 H 0.4738 1.1368 0.0321 0.032 Uiso 1 1 calc R
C34 C 0.42590(12) 1.0006(5) -0.02260(12) 0.0239(8) Uani 1 1 d .
C35 C 0.39471(12) 0.8432(5) -0.03470(12) 0.0269(8) Uani 1 1 d .
H35 H 0.3766 0.8197 -0.0658 0.032 Uiso 1 1 calc R
C36 C 0.38967(12) 0.7204(5) -0.00225(12) 0.0257(8) Uani 1 1 d .
H36 H 0.3684 0.6130 -0.0110 0.031 Uiso 1 1 calc R
C341 C 0.43224(12) 1.1301(5) -0.05746(12) 0.0244(8) Uani 1 1 d .
C342 C 0.44512(13) 1.3287(5) -0.04805(13) 0.0301(9) Uani 1 1 d .
H342 H 0.4491 1.3821 -0.0193 0.036 Uiso 1 1 calc R
C343 C 0.45220(14) 1.4494(5) -0.07989(15) 0.0354(10) Uani 1 1 d .
H343 H 0.4611 1.5840 -0.0728 0.043 Uiso 1 1 calc R
C344 C 0.44618(14) 1.3730(6) -0.12223(14) 0.0351(10) Uani 1 1 d .
H344 H 0.4509 1.4553 -0.1442 0.042 Uiso 1 1 calc R
C345 C 0.43338(13) 1.1775(6) -0.13198(14) 0.0336(9) Uani 1 1 d .
H345 H 0.4294 1.1245 -0.1608 0.040 Uiso 1 1 calc R
C346 C 0.42626(13) 1.0574(5) -0.10009(13) 0.0286(9) Uani 1 1 d .
H346 H 0.4171 0.9231 -0.1074 0.034 Uiso 1 1 calc R
C4 C 0.33704(12) 0.4814(5) 0.18861(12) 0.0224(8) Uani 1 1 d .
C41 C 0.32632(12) 0.5696(5) 0.22453(12) 0.0227(8) Uani 1 1 d .
C42 C 0.33170(12) 0.4561(5) 0.26221(12) 0.0250(8) Uani 1 1 d .
H42 H 0.3411 0.3214 0.2636 0.030 Uiso 1 1 calc R
C43 C 0.32332(12) 0.5390(5) 0.29794(12) 0.0239(8) Uani 1 1 d .
H43 H 0.3266 0.4602 0.3236 0.029 Uiso 1 1 calc R
C44 C 0.31006(11) 0.7378(5) 0.29639(11) 0.0224(8) Uani 1 1 d .
C45 C 0.30430(13) 0.8490(5) 0.25794(12) 0.0272(8) Uani 1 1 d .
H45 H 0.2947 0.9835 0.2564 0.033 Uiso 1 1 calc R
C46 C 0.31234(13) 0.7675(5) 0.22191(12) 0.0279(8) Uani 1 1 d .
H46 H 0.3084 0.8449 0.1959 0.033 Uiso 1 1 calc R
C441 C 0.30202(12) 0.8280(5) 0.33492(12) 0.0227(8) Uani 1 1 d .
C442 C 0.27636(12) 0.7291(5) 0.35586(11) 0.0245(8) Uani 1 1 d .
H442 H 0.2642 0.6009 0.3455 0.029 Uiso 1 1 calc R
C443 C 0.26848(12) 0.8149(5) 0.39125(12) 0.0281(8) Uani 1 1 d .
H443 H 0.2508 0.7458 0.4049 0.034 Uiso 1 1 calc R
C444 C 0.28610(13) 1.0006(5) 0.40710(12) 0.0285(8) Uani 1 1 d .
H444 H 0.2804 1.0593 0.4315 0.034 Uiso 1 1 calc R
C445 C 0.31206(13) 1.1007(5) 0.38725(13) 0.0309(9) Uani 1 1 d .
H445 H 0.3245 1.2279 0.3981 0.037 Uiso 1 1 calc R
C446 C 0.31976(13) 1.0145(5) 0.35137(13) 0.0285(9) Uani 1 1 d .
H446 H 0.3375 1.0841 0.3378 0.034 Uiso 1 1 calc R
C11 C 0.45040(12) 0.2328(5) 0.18761(11) 0.0214(7) Uani 1 1 d .
C12 C 0.45622(12) 0.2271(5) 0.23259(12) 0.0227(8) Uani 1 1 d .
C13 C 0.49833(13) 0.2268(5) 0.26849(11) 0.0229(8) Uani 1 1 d .
C14 C 0.53814(12) 0.2311(5) 0.25997(12) 0.0259(8) Uani 1 1 d .
C15 C 0.53511(12) 0.2336(5) 0.21601(12) 0.0255(8) Uani 1 1 d .
C16 C 0.49197(12) 0.2339(5) 0.18157(11) 0.0230(8) Uani 1 1 d .
C21 C 0.35003(11) 0.1004(5) 0.08372(12) 0.0199(7) Uani 1 1 d .
C26 C 0.33165(12) -0.0683(5) 0.09477(12) 0.0223(8) Uani 1 1 d .
C25 C 0.30195(12) -0.1969(5) 0.06385(12) 0.0225(8) Uani 1 1 d .
C24 C 0.28871(12) -0.1570(5) 0.01870(12) 0.0228(8) Uani 1 1 d .
C23 C 0.30558(12) 0.0101(5) 0.00506(12) 0.0230(8) Uani 1 1 d .
C22 C 0.33555(12) 0.1316(5) 0.03756(12) 0.0232(8) Uani 1 1 d .
N3 N 0.40388(10) 0.5265(4) 0.10244(10) 0.0244(7) Uani 1 1 d .
N4 N 0.34712(10) 0.4073(4) 0.16189(10) 0.0243(7) Uani 1 1 d .
F12 F 0.41852(7) 0.2225(3) 0.24400(7) 0.0332(5) Uani 1 1 d .
F13 F 0.50155(7) 0.2246(3) 0.31179(7) 0.0339(5) Uani 1 1 d .
F14 F 0.57956(7) 0.2325(3) 0.29422(7) 0.0366(5) Uani 1 1 d .
F15 F 0.57388(7) 0.2364(3) 0.20719(7) 0.0357(5) Uani 1 1 d .
F16 F 0.49083(7) 0.2394(3) 0.13842(7) 0.0295(5) Uani 1 1 d .
F26 F 0.34240(7) -0.1100(3) 0.13918(7) 0.0295(5) Uani 1 1 d .
F25 F 0.28528(7) -0.3593(3) 0.07710(7) 0.0323(5) Uani 1 1 d .
F24 F 0.25922(7) -0.2802(3) -0.01234(7) 0.0309(5) Uani 1 1 d .
F23 F 0.29263(8) 0.0500(3) -0.03935(7) 0.0343(5) Uani 1 1 d .
F22 F 0.35109(7) 0.2926(3) 0.02157(7) 0.0340(5) Uani 1 1 d .
Zn1 Zn 0.391107(14) 0.27234(6) 0.134172(13) 0.02129(10) Uani 1 1 d .
C7 C 0.16134(12) 1.0565(5) 0.32939(14) 0.0273(8) Uani 1 1 d .
C71 C 0.16838(12) 1.1399(5) 0.37275(12) 0.0228(8) Uani 1 1 d .
C72 C 0.17403(13) 1.3421(5) 0.38093(13) 0.0311(9) Uani 1 1 d .
H72 H 0.1733 1.4305 0.3575 0.037 Uiso 1 1 calc R
C73 C 0.18076(13) 1.4137(5) 0.42323(13) 0.0293(9) Uani 1 1 d .
H73 H 0.1843 1.5527 0.4286 0.035 Uiso 1 1 calc R
C74 C 0.18247(11) 1.2885(5) 0.45836(11) 0.0214(7) Uani 1 1 d .
C75 C 0.17625(13) 1.0853(5) 0.44949(13) 0.0264(8) Uani 1 1 d .
H75 H 0.1771 0.9969 0.4729 0.032 Uiso 1 1 calc R
C76 C 0.16896(13) 1.0110(5) 0.40703(13) 0.0275(9) Uani 1 1 d .
H76 H 0.1644 0.8726 0.4012 0.033 Uiso 1 1 calc R
C741 C 0.19226(12) 1.3675(5) 0.50423(12) 0.0220(8) Uani 1 1 d .
C742 C 0.17297(12) 1.5471(5) 0.51067(12) 0.0251(8) Uani 1 1 d .
H742 H 0.1525 1.6180 0.4852 0.030 Uiso 1 1 calc R
C743 C 0.18348(13) 1.6221(5) 0.55373(13) 0.0286(9) Uani 1 1 d .
H743 H 0.1698 1.7429 0.5576 0.034 Uiso 1 1 calc R
C744 C 0.21389(13) 1.5220(5) 0.59118(13) 0.0292(9) Uani 1 1 d .
H744 H 0.2217 1.5755 0.6207 0.035 Uiso 1 1 calc R
C745 C 0.23275(13) 1.3438(5) 0.58532(12) 0.0289(9) Uani 1 1 d .
H745 H 0.2531 1.2733 0.6109 0.035 Uiso 1 1 calc R
C746 C 0.22202(12) 1.2676(5) 0.54225(12) 0.0251(8) Uani 1 1 d .
H746 H 0.2352 1.1450 0.5387 0.030 Uiso 1 1 calc R
C8 C 0.09887(12) 1.1751(5) 0.15999(13) 0.0254(8) Uani 1 1 d .
C81 C 0.08942(12) 1.2877(5) 0.11925(12) 0.0237(8) Uani 1 1 d .
C82 C 0.11293(13) 1.2404(5) 0.09142(13) 0.0316(9) Uani 1 1 d .
H82 H 0.1342 1.1331 0.0990 0.038 Uiso 1 1 calc R
C83 C 0.10515(13) 1.3500(5) 0.05287(13) 0.0320(9) Uani 1 1 d .
H83 H 0.1217 1.3186 0.0344 0.038 Uiso 1 1 calc R
C84 C 0.07351(12) 1.5060(5) 0.04037(13) 0.0258(8) Uani 1 1 d .
C85 C 0.04994(13) 1.5491(5) 0.06886(13) 0.0302(9) Uani 1 1 d .
H85 H 0.0281 1.6544 0.0610 0.036 Uiso 1 1 calc R
C86 C 0.05777(13) 1.4426(5) 0.10775(13) 0.0295(9) Uani 1 1 d .
H86 H 0.0416 1.4749 0.1266 0.035 Uiso 1 1 calc R
C841 C 0.06532(12) 1.6240(5) -0.00122(13) 0.0288(9) Uani 1 1 d .
C842 C 0.07125(13) 1.5404(6) -0.03837(14) 0.0332(9) Uani 1 1 d .
H842 H 0.0812 1.4063 -0.0369 0.040 Uiso 1 1 calc R
C843 C 0.06295(14) 1.6487(6) -0.07741(14) 0.0377(10) Uani 1 1 d .
H843 H 0.0669 1.5883 -0.1025 0.045 Uiso 1 1 calc R
C844 C 0.04896(14) 1.8435(6) -0.08010(15) 0.0432(11) Uani 1 1 d .
H844 H 0.0432 1.9177 -0.1070 0.052 Uiso 1 1 calc R
C845 C 0.04334(14) 1.9306(6) -0.04348(16) 0.0424(11) Uani 1 1 d .
H845 H 0.0338 2.0653 -0.0452 0.051 Uiso 1 1 calc R
C846 C 0.05144(13) 1.8231(6) -0.00431(14) 0.0361(10) Uani 1 1 d .
H846 H 0.0476 1.8849 0.0207 0.043 Uiso 1 1 calc R
C51 C 0.15996(12) 0.6493(5) 0.21910(12) 0.0219(8) Uani 1 1 d .
C52 C 0.18112(12) 0.4971(5) 0.24798(12) 0.0242(8) Uani 1 1 d .
C53 C 0.20990(12) 0.3578(5) 0.24089(12) 0.0250(8) Uani 1 1 d .
C54 C 0.21792(12) 0.3700(5) 0.20150(12) 0.0229(8) Uani 1 1 d .
C55 C 0.19838(13) 0.5205(5) 0.17127(12) 0.0256(8) Uani 1 1 d .
C56 C 0.16961(12) 0.6540(5) 0.18042(12) 0.0248(8) Uani 1 1 d .
C61 C 0.05443(12) 0.7976(5) 0.23601(12) 0.0214(8) Uani 1 1 d .
C62 C 0.01611(13) 0.7977(5) 0.19621(12) 0.0230(8) Uani 1 1 d .
C63 C -0.02890(13) 0.7965(5) 0.19333(13) 0.0268(8) Uani 1 1 d .
C64 C -0.03682(13) 0.7992(5) 0.23297(14) 0.0285(9) Uani 1 1 d .
C65 C -0.00005(13) 0.7964(5) 0.27370(12) 0.0256(8) Uani 1 1 d .
C66 C 0.04418(13) 0.7951(5) 0.27416(12) 0.0252(8) Uani 1 1 d .
N7 N 0.15465(10) 0.9822(4) 0.29529(11) 0.0287(7) Uani 1 1 d .
N8 N 0.10817(11) 1.0823(4) 0.19228(11) 0.0290(7) Uani 1 1 d .
F52 F 0.17423(8) 0.4794(3) 0.28749(7) 0.0347(5) Uani 1 1 d .
F53 F 0.23007(8) 0.2129(3) 0.27082(7) 0.0398(6) Uani 1 1 d .
F54 F 0.24541(7) 0.2348(3) 0.19293(7) 0.0315(5) Uani 1 1 d .
F55 F 0.20750(8) 0.5341(3) 0.13362(7) 0.0379(6) Uani 1 1 d .
F56 F 0.15060(8) 0.7960(3) 0.14850(7) 0.0398(6) Uani 1 1 d .
F62 F 0.02168(7) 0.7992(3) 0.15591(7) 0.0308(5) Uani 1 1 d .
F63 F -0.06480(7) 0.7957(3) 0.15319(7) 0.0389(5) Uani 1 1 d .
F64 F -0.08025(7) 0.8028(3) 0.23128(8) 0.0386(6) Uani 1 1 d .
F65 F -0.00755(8) 0.7972(3) 0.31250(7) 0.0368(5) Uani 1 1 d .
F66 F 0.07898(7) 0.7898(3) 0.31611(7) 0.0366(5) Uani 1 1 d .
Zn2 Zn 0.117715(14) 0.83374(6) 0.234419(14) 0.02337(10) Uani 1 1 d .

loop_
_atom_site_aniso_label
_atom_site_aniso_U_11
_atom_site_aniso_U_22
_atom_site_aniso_U_33
_atom_site_aniso_U_23
_atom_site_aniso_U_13
_atom_site_aniso_U_12
C3 0.024(2) 0.0208(18) 0.021(2) -0.0087(15) 0.0066(16) -0.0012(15)
C31 0.0241(19) 0.0210(18) 0.0228(19) 0.0036(15) 0.0100(16) 0.0028(15)
C32 0.025(2) 0.0259(19) 0.023(2) -0.0026(15) 0.0055(17) -0.0031(15)
C33 0.027(2) 0.0236(19) 0.029(2) -0.0023(16) 0.0109(18) -0.0043(15)
C34 0.022(2) 0.0255(19) 0.025(2) 0.0002(15) 0.0102(17) 0.0023(15)
C35 0.026(2) 0.030(2) 0.023(2) -0.0014(16) 0.0074(17) -0.0005(16)
C36 0.0230(19) 0.0275(19) 0.025(2) -0.0007(16) 0.0080(16) -0.0034(15)
C341 0.022(2) 0.0262(19) 0.026(2) 0.0034(15) 0.0096(17) 0.0018(15)
C342 0.030(2) 0.029(2) 0.030(2) -0.0014(17) 0.0114(18) 0.0001(17)
C343 0.038(3) 0.025(2) 0.045(3) 0.0049(18) 0.017(2) -0.0028(17)
C344 0.033(2) 0.038(2) 0.036(3) 0.0139(19) 0.015(2) -0.0015(18)
C345 0.032(2) 0.039(2) 0.032(2) 0.0080(18) 0.0139(19) 0.0005(18)
C346 0.028(2) 0.029(2) 0.030(2) 0.0018(17) 0.0114(18) -0.0027(16)
C4 0.0192(19) 0.0248(19) 0.020(2) 0.0011(15) 0.0045(16) -0.0011(15)
C41 0.0191(19) 0.0272(19) 0.023(2) -0.0024(15) 0.0098(16) -0.0020(15)
C42 0.026(2) 0.0211(18) 0.029(2) -0.0001(15) 0.0125(18) 0.0002(15)
C43 0.025(2) 0.0246(19) 0.023(2) 0.0037(15) 0.0102(17) -0.0012(15)
C44 0.0191(18) 0.029(2) 0.0194(18) 0.0000(15) 0.0077(15) -0.0010(15)
C45 0.034(2) 0.0250(19) 0.028(2) 0.0045(16) 0.0184(19) 0.0062(16)
C46 0.036(2) 0.028(2) 0.022(2) 0.0078(16) 0.0142(18) 0.0040(17)
C441 0.0214(19) 0.0255(19) 0.0217(19) 0.0050(15) 0.0087(16) 0.0050(15)
C442 0.025(2) 0.0262(19) 0.0203(19) -0.0002(15) 0.0062(16) -0.0024(15)
C443 0.027(2) 0.038(2) 0.022(2) 0.0056(17) 0.0125(17) 0.0032(17)
C444 0.029(2) 0.036(2) 0.018(2) -0.0016(16) 0.0064(17) 0.0093(17)
C445 0.037(2) 0.025(2) 0.032(2) -0.0044(16) 0.014(2) 0.0018(17)
C446 0.032(2) 0.027(2) 0.028(2) 0.0032(16) 0.0130(18) -0.0001(16)
C11 0.027(2) 0.0144(17) 0.0229(19) -0.0012(14) 0.0090(16) -0.0008(14)
C12 0.0238(19) 0.0199(18) 0.025(2) 0.0002(15) 0.0095(16) -0.0001(15)
C13 0.032(2) 0.0181(17) 0.0177(18) 0.0009(14) 0.0082(16) 0.0029(15)
C14 0.024(2) 0.0198(18) 0.024(2) 0.0029(15) -0.0019(16) 0.0040(15)
C15 0.024(2) 0.0213(18) 0.032(2) -0.0020(16) 0.0106(17) 0.0009(15)
C16 0.028(2) 0.0217(18) 0.0174(18) -0.0031(15) 0.0065(16) 0.0005(15)
C21 0.0167(18) 0.0235(18) 0.0194(19) -0.0005(14) 0.0066(15) 0.0014(14)
C26 0.022(2) 0.0272(19) 0.017(2) 0.0012(15) 0.0076(16) 0.0054(15)
C25 0.027(2) 0.0178(18) 0.024(2) 0.0000(15) 0.0115(17) -0.0008(15)
C24 0.0230(19) 0.0223(18) 0.022(2) -0.0074(15) 0.0073(16) -0.0024(15)
C23 0.029(2) 0.0256(19) 0.0157(19) 0.0004(15) 0.0098(16) 0.0009(15)
C22 0.024(2) 0.0199(18) 0.027(2) -0.0019(15) 0.0115(17) -0.0036(14)
N3 0.0263(18) 0.0243(16) 0.0232(18) -0.0001(13) 0.0101(15) -0.0011(13)
N4 0.0232(17) 0.0277(16) 0.0211(17) -0.0005(13) 0.0073(14) 0.0012(13)
F12 0.0280(12) 0.0476(13) 0.0273(12) 0.0079(10) 0.0143(10) 0.0036(10)
F13 0.0424(14) 0.0369(12) 0.0199(11) 0.0014(10) 0.0089(10) 0.0042(10)
F14 0.0266(12) 0.0375(12) 0.0330(13) 0.0014(10) -0.0026(10) 0.0044(10)
F15 0.0214(12) 0.0448(13) 0.0408(14) 0.0001(11) 0.0116(10) 0.0018(10)
F16 0.0317(12) 0.0364(12) 0.0229(11) -0.0036(9) 0.0131(10) -0.0005(9)
F26 0.0345(13) 0.0333(11) 0.0180(12) 0.0032(9) 0.0070(10) -0.0060(9)
F25 0.0380(13) 0.0252(11) 0.0311(13) 0.0023(9) 0.0105(11) -0.0088(9)
F24 0.0343(13) 0.0314(11) 0.0237(12) -0.0079(9) 0.0074(10) -0.0106(9)
F23 0.0449(14) 0.0384(12) 0.0165(12) -0.0016(9) 0.0083(11) -0.0084(10)
F22 0.0466(14) 0.0317(12) 0.0234(12) 0.0019(9) 0.0130(11) -0.0162(10)
Zn1 0.0220(2) 0.0232(2) 0.0185(2) -0.00105(17) 0.00756(17) -0.00133(17)
C7 0.023(2) 0.025(2) 0.031(2) 0.0028(17) 0.0077(18) -0.0007(15)
C71 0.0180(18) 0.028(2) 0.019(2) 0.0000(15) 0.0037(15) 0.0016(15)
C72 0.042(2) 0.031(2) 0.020(2) 0.0040(16) 0.0119(19) -0.0059(18)
C73 0.042(2) 0.0218(19) 0.023(2) 0.0033(15) 0.0115(19) -0.0009(16)
C74 0.0180(18) 0.0258(19) 0.0196(19) 0.0038(15) 0.0063(15) 0.0028(14)
C75 0.034(2) 0.0223(19) 0.027(2) 0.0055(15) 0.0154(19) 0.0011(16)
C76 0.031(2) 0.0205(18) 0.032(2) 0.0015(16) 0.0133(19) 0.0017(16)
C741 0.024(2) 0.0219(18) 0.022(2) 0.0049(15) 0.0108(16) -0.0051(15)
C742 0.023(2) 0.028(2) 0.024(2) 0.0034(16) 0.0082(17) 0.0008(15)
C743 0.027(2) 0.032(2) 0.031(2) -0.0048(17) 0.0152(18) 0.0009(16)
C744 0.026(2) 0.042(2) 0.022(2) -0.0033(17) 0.0115(18) -0.0035(17)
C745 0.028(2) 0.039(2) 0.021(2) 0.0090(17) 0.0108(17) 0.0002(17)
C746 0.025(2) 0.0257(19) 0.026(2) 0.0063(16) 0.0121(17) -0.0005(15)
C8 0.021(2) 0.027(2) 0.030(2) -0.0094(17) 0.0115(17) -0.0037(15)
C81 0.026(2) 0.0198(18) 0.026(2) 0.0001(15) 0.0109(16) -0.0017(15)
C82 0.033(2) 0.031(2) 0.036(2) 0.0060(18) 0.0194(19) 0.0111(17)
C83 0.035(2) 0.032(2) 0.036(2) 0.0054(18) 0.022(2) 0.0079(17)
C84 0.023(2) 0.0247(19) 0.029(2) 0.0030(16) 0.0094(17) 0.0001(15)
C85 0.031(2) 0.024(2) 0.039(3) 0.0031(17) 0.017(2) 0.0052(16)
C86 0.031(2) 0.029(2) 0.038(2) -0.0007(17) 0.023(2) 0.0032(17)
C841 0.021(2) 0.031(2) 0.036(2) 0.0051(17) 0.0136(18) -0.0010(16)
C842 0.031(2) 0.037(2) 0.034(2) 0.0077(18) 0.015(2) 0.0010(18)
C843 0.031(2) 0.051(3) 0.033(2) 0.007(2) 0.015(2) 0.003(2)
C844 0.031(2) 0.057(3) 0.041(3) 0.022(2) 0.013(2) 0.002(2)
C845 0.037(3) 0.032(2) 0.058(3) 0.017(2) 0.019(2) 0.0052(19)
C846 0.033(2) 0.036(2) 0.040(3) 0.0068(19) 0.016(2) 0.0020(18)
C51 0.0232(19) 0.0216(18) 0.023(2) -0.0014(15) 0.0107(16) -0.0006(15)
C52 0.028(2) 0.0284(19) 0.020(2) 0.0008(15) 0.0138(17) -0.0036(16)
C53 0.027(2) 0.0239(19) 0.023(2) 0.0039(15) 0.0084(17) 0.0030(15)
C54 0.0204(19) 0.0229(18) 0.026(2) -0.0013(15) 0.0092(17) 0.0028(15)
C55 0.031(2) 0.029(2) 0.023(2) 0.0015(16) 0.0169(18) 0.0000(16)
C56 0.028(2) 0.0230(18) 0.024(2) 0.0052(15) 0.0107(17) 0.0026(15)
C61 0.025(2) 0.0148(17) 0.028(2) 0.0006(14) 0.0136(17) 0.0028(14)
C62 0.030(2) 0.0186(18) 0.025(2) -0.0025(15) 0.0159(17) -0.0013(15)
C63 0.025(2) 0.0225(19) 0.030(2) 0.0019(16) 0.0075(17) 0.0002(15)
C64 0.022(2) 0.0217(19) 0.047(3) 0.0018(17) 0.0186(19) 0.0009(15)
C65 0.035(2) 0.0196(18) 0.030(2) 0.0002(15) 0.0204(19) 0.0009(16)
C66 0.028(2) 0.0233(19) 0.023(2) -0.0014(15) 0.0081(17) -0.0029(15)
N7 0.0243(18) 0.0320(17) 0.028(2) -0.0056(15) 0.0078(15) -0.0010(14)
N8 0.0327(19) 0.0282(17) 0.031(2) -0.0005(15) 0.0172(16) 0.0017(14)
F52 0.0425(14) 0.0438(13) 0.0251(13) 0.0090(10) 0.0211(11) 0.0083(10)
F53 0.0451(14) 0.0408(13) 0.0383(14) 0.0185(11) 0.0215(12) 0.0191(11)
F54 0.0369(13) 0.0285(11) 0.0334(13) -0.0004(9) 0.0182(11) 0.0085(9)
F55 0.0535(16) 0.0435(13) 0.0283(13) 0.0071(10) 0.0285(12) 0.0158(11)
F56 0.0578(16) 0.0385(13) 0.0331(13) 0.0167(10) 0.0283(12) 0.0234(11)
F62 0.0354(13) 0.0366(12) 0.0224(12) -0.0026(9) 0.0132(10) -0.0020(10)
F63 0.0256(13) 0.0492(14) 0.0354(14) 0.0039(11) 0.0044(11) -0.0042(10)
F64 0.0277(13) 0.0395(13) 0.0551(16) -0.0007(11) 0.0230(12) -0.0035(10)
F65 0.0439(14) 0.0422(13) 0.0358(14) -0.0036(10) 0.0280(12) -0.0064(10)
F66 0.0331(13) 0.0519(14) 0.0256(12) -0.0001(11) 0.0122(11) -0.0056(11)
Zn2 0.0243(2) 0.0267(2) 0.0214(2) -0.00036(17) 0.01138(19) 0.00169(18)

loop_
_atom_type_symbol
_atom_type_description
_atom_type_scat_dispersion_real
_atom_type_scat_dispersion_imag
_atom_type_scat_source
C C 0.0033 0.0016 'International Tables Vol C Tables 4.2.6.8 and 6.1.1.4'
H H 0.0000 0.0000 'International Tables Vol C Tables 4.2.6.8 and 6.1.1.4'
N N 0.0061 0.0033 'International Tables Vol C Tables 4.2.6.8 and 6.1.1.4'
F F 0.0171 0.0103 'International Tables Vol C Tables 4.2.6.8 and 6.1.1.4'
Zn Zn 0.2839 1.4301 'International Tables Vol C Tables 4.2.6.8 and 6.1.1.4'

loop_
_geom_angle_atom_site_label_1
_geom_angle_atom_site_label_2
_geom_angle_atom_site_label_3
_geom_angle
N3 C3 C31 177.9(4)
C32 C31 C36 120.5(3)
C32 C31 C3 120.5(3)
C36 C31 C3 119.0(3)
C33 C32 C31 119.1(3)
C32 C33 C34 121.8(3)
C35 C34 C33 118.1(3)
C35 C34 C341 121.3(3)
C33 C34 C341 120.6(3)
C36 C35 C34 121.1(3)
C35 C36 C31 119.5(3)
C346 C341 C342 117.8(3)
C346 C341 C34 121.5(3)
C342 C341 C34 120.7(3)
C343 C342 C341 121.2(4)
C342 C343 C344 119.9(3)
C345 C344 C343 119.5(3)
C344 C345 C346 120.4(4)
C345 C346 C341 121.2(3)
N4 C4 C41 176.7(4)
C42 C41 C46 120.7(3)
C42 C41 C4 118.7(3)
C46 C41 C4 120.6(3)
C41 C42 C43 120.0(3)
C42 C43 C44 120.3(3)
C45 C44 C43 118.9(3)
C45 C44 C441 120.7(3)
C43 C44 C441 120.5(3)
C46 C45 C44 121.3(3)
C45 C46 C41 118.8(3)
C446 C441 C442 117.9(3)
C446 C441 C44 120.9(3)
C442 C441 C44 121.2(3)
C443 C442 C441 120.9(3)
C442 C443 C444 120.6(3)
C443 C444 C445 119.6(3)
C444 C445 C446 119.7(3)
C445 C446 C441 121.3(3)
C12 C11 C16 112.9(3)
C12 C11 Zn1 127.0(3)
C16 C11 Zn1 119.6(2)
F12 C12 C13 115.3(3)
F12 C12 C11 119.9(3)
C13 C12 C11 124.8(3)
F13 C13 C14 119.2(3)
F13 C13 C12 121.8(3)
C14 C13 C12 119.1(3)
F14 C14 C15 120.1(3)
F14 C14 C13 120.4(3)
C15 C14 C13 119.5(3)
F15 C15 C14 120.1(3)
F15 C15 C16 121.2(3)
C14 C15 C16 118.7(3)
F16 C16 C15 116.4(3)
F16 C16 C11 118.6(3)
C15 C16 C11 125.0(3)
C26 C21 C22 113.6(3)
C26 C21 Zn1 118.1(3)
C22 C21 Zn1 128.2(2)
F26 C26 C25 116.8(3)
F26 C26 C21 118.6(3)
C25 C26 C21 124.6(3)
F25 C25 C24 119.6(3)
F25 C25 C26 121.4(3)
C24 C25 C26 119.0(3)
F24 C24 C25 120.1(3)
F24 C24 C23 120.3(3)
C25 C24 C23 119.7(3)
F23 C23 C22 121.5(3)
F23 C23 C24 119.9(3)
C22 C23 C24 118.6(3)
F22 C22 C23 115.3(3)
F22 C22 C21 120.1(3)
C23 C22 C21 124.5(3)
C3 N3 Zn1 162.1(3)
C4 N4 Zn1 157.2(3)
C21 Zn1 C11 135.30(13)
C21 Zn1 N3 105.26(12)
C11 Zn1 N3 103.53(12)
C21 Zn1 N4 105.44(12)
C11 Zn1 N4 103.89(12)
N3 Zn1 N4 97.41(11)
N7 C7 C71 176.6(4)
C72 C71 C76 120.1(3)
C72 C71 C7 121.9(3)
C76 C71 C7 118.0(3)
C73 C72 C71 119.4(3)
C72 C73 C74 121.9(3)
C73 C74 C75 118.1(3)
C73 C74 C741 120.9(3)
C75 C74 C741 120.9(3)
C76 C75 C74 120.8(3)
C75 C76 C71 119.7(3)
C746 C741 C742 118.1(3)
C746 C741 C74 120.6(3)
C742 C741 C74 121.3(3)
C743 C742 C741 120.7(3)
C742 C743 C744 120.4(3)
C745 C744 C743 119.5(4)
C744 C745 C746 120.2(4)
C745 C746 C741 121.2(3)
N8 C8 C81 176.9(4)
C86 C81 C82 120.1(3)
C86 C81 C8 120.9(3)
C82 C81 C8 119.0(3)
C83 C82 C81 119.7(3)
C82 C83 C84 121.5(3)
C83 C84 C85 117.5(3)
C83 C84 C841 121.3(3)
C85 C84 C841 121.2(3)
C86 C85 C84 121.6(3)
C85 C86 C81 119.5(3)
C842 C841 C846 117.8(4)
C842 C841 C84 121.0(3)
C846 C841 C84 121.1(4)
C843 C842 C841 121.2(4)
C844 C843 C842 120.3(4)
C843 C844 C845 119.6(4)
C844 C845 C846 120.5(4)
C845 C846 C841 120.5(4)
C52 C51 C56 114.0(3)
C52 C51 Zn2 119.5(2)
C56 C51 Zn2 126.5(3)
F52 C52 C51 118.8(3)
F52 C52 C53 116.0(3)
C51 C52 C53 125.2(3)
F53 C53 C52 122.4(3)
F53 C53 C54 119.6(3)
C52 C53 C54 118.0(3)
F54 C54 C55 120.1(3)
F54 C54 C53 120.0(3)
C55 C54 C53 120.0(3)
F55 C55 C54 119.4(3)
F55 C55 C56 121.8(3)
C54 C55 C56 118.8(3)
F56 C56 C55 115.6(3)
F56 C56 C51 120.4(3)
C55 C56 C51 124.0(3)
C62 C61 C66 113.8(3)
C62 C61 Zn2 119.6(2)
C66 C61 Zn2 126.2(3)
F62 C62 C61 119.5(3)
F62 C62 C63 115.8(3)
C61 C62 C63 124.7(3)
F63 C63 C62 121.6(3)
F63 C63 C64 119.8(3)
C62 C63 C64 118.5(3)
F64 C64 C65 120.6(3)
F64 C64 C63 120.0(4)
C65 C64 C63 119.4(3)
F65 C65 C64 119.7(3)
F65 C65 C66 121.3(3)
C64 C65 C66 119.0(3)
F66 C66 C61 120.1(3)
F66 C66 C65 115.5(3)
C61 C66 C65 124.4(4)
C7 N7 Zn2 158.0(3)
C8 N8 Zn2 159.9(3)
C51 Zn2 C61 132.68(13)
C51 Zn2 N8 106.32(12)
C61 Zn2 N8 102.32(12)
C51 Zn2 N7 109.92(13)
C61 Zn2 N7 103.38(13)
N8 Zn2 N7 96.25(12)

loop_
_geom_bond_atom_site_label_1
_geom_bond_atom_site_label_2
_geom_bond_distance
C3 N3 1.142(4)
C3 C31 1.439(5)
C31 C32 1.390(5)
C31 C36 1.391(5)
C32 C33 1.374(5)
C33 C34 1.396(5)
C34 C35 1.392(5)
C34 C341 1.488(5)
C35 C36 1.383(5)
C341 C346 1.393(5)
C341 C342 1.396(5)
C342 C343 1.386(5)
C343 C344 1.393(5)
C344 C345 1.377(5)
C345 C346 1.386(5)
C4 N4 1.135(4)
C4 C41 1.444(5)
C41 C42 1.382(5)
C41 C46 1.395(5)
C42 C43 1.385(5)
C43 C44 1.397(5)
C44 C45 1.392(5)
C44 C441 1.480(4)
C45 C46 1.385(5)
C441 C446 1.392(5)
C441 C442 1.397(4)
C442 C443 1.376(5)
C443 C444 1.382(5)
C444 C445 1.385(5)
C445 C446 1.388(5)
C11 C12 1.381(4)
C11 C16 1.388(5)
C11 Zn1 2.002(4)
C12 F12 1.365(4)
C12 C13 1.378(5)
C13 F13 1.350(4)
C13 C14 1.376(5)
C14 F14 1.340(4)
C14 C15 1.373(5)
C15 F15 1.349(4)
C15 C16 1.378(5)
C16 F16 1.369(4)
C21 C26 1.380(5)
C21 C22 1.385(5)
C21 Zn1 2.002(3)
C26 F26 1.358(4)
C26 C25 1.374(5)
C25 F25 1.349(4)
C25 C24 1.368(5)
C24 F24 1.351(4)
C24 C23 1.383(5)
C23 F23 1.347(4)
C23 C22 1.372(5)
C22 F22 1.365(4)
N3 Zn1 2.105(3)
N4 Zn1 2.110(3)
C7 N7 1.144(4)
C7 C71 1.433(5)
C71 C72 1.385(5)
C71 C76 1.393(5)
C72 C73 1.375(5)
C73 C74 1.390(5)
C74 C75 1.396(5)
C74 C741 1.478(5)
C75 C76 1.382(5)
C741 C746 1.390(5)
C741 C742 1.402(5)
C742 C743 1.384(5)
C743 C744 1.387(5)
C744 C745 1.381(5)
C745 C746 1.386(5)
C8 N8 1.145(4)
C8 C81 1.437(5)
C81 C86 1.389(5)
C81 C82 1.393(4)
C82 C83 1.377(5)
C83 C84 1.393(5)
C84 C85 1.407(5)
C84 C841 1.485(5)
C85 C86 1.374(5)
C841 C842 1.391(5)
C841 C846 1.401(5)
C842 C843 1.383(5)
C843 C844 1.375(6)
C844 C845 1.381(6)
C845 C846 1.384(5)
C51 C52 1.368(5)
C51 C56 1.383(4)
C51 Zn2 2.009(3)
C52 F52 1.367(4)
C52 C53 1.379(5)
C53 F53 1.343(4)
C53 C54 1.379(5)
C54 F54 1.352(4)
C54 C55 1.372(5)
C55 F55 1.344(4)
C55 C56 1.382(5)
C56 F56 1.358(4)
C61 C62 1.375(5)
C61 C66 1.377(4)
C61 Zn2 2.018(3)
C62 F62 1.367(4)
C62 C63 1.378(5)
C63 F63 1.344(4)
C63 C64 1.383(5)
C64 F64 1.342(4)
C64 C65 1.369(5)
C65 F65 1.350(4)
C65 C66 1.381(5)
C66 F66 1.367(4)
N7 Zn2 2.098(3)
N8 Zn2 2.097(3)

loop_
_geom_torsion_atom_site_label_1
_geom_torsion_atom_site_label_2
_geom_torsion_atom_site_label_3
_geom_torsion_atom_site_label_4
_geom_torsion
N3 C3 C31 C32 160(10)
N3 C3 C31 C36 -20(11)
C36 C31 C32 C33 0.1(5)
C3 C31 C32 C33 -179.4(3)
C31 C32 C33 C34 0.5(5)
C32 C33 C34 C35 -0.6(5)
C32 C33 C34 C341 -178.9(3)
C33 C34 C35 C36 0.2(5)
C341 C34 C35 C36 178.5(3)
C34 C35 C36 C31 0.3(5)
C32 C31 C36 C35 -0.5(5)
C3 C31 C36 C35 179.0(3)
C35 C34 C341 C346 -30.7(5)
C33 C34 C341 C346 147.6(4)
C35 C34 C341 C342 150.3(3)
C33 C34 C341 C342 -31.4(5)
C346 C341 C342 C343 -0.6(5)
C34 C341 C342 C343 178.4(3)
C341 C342 C343 C344 0.4(6)
C342 C343 C344 C345 -0.2(6)
C343 C344 C345 C346 0.4(6)
C344 C345 C346 C341 -0.6(6)
C342 C341 C346 C345 0.7(5)
C34 C341 C346 C345 -178.3(3)
N4 C4 C41 C42 -35(7)
N4 C4 C41 C46 143(7)
C46 C41 C42 C43 -0.2(5)
C4 C41 C42 C43 177.6(3)
C41 C42 C43 C44 -0.9(5)
C42 C43 C44 C45 1.6(5)
C42 C43 C44 C441 -178.7(3)
C43 C44 C45 C46 -1.3(5)
C441 C44 C45 C46 179.1(3)
C44 C45 C46 C41 0.2(6)
C42 C41 C46 C45 0.5(5)
C4 C41 C46 C45 -177.2(3)
C45 C44 C441 C446 -45.7(5)
C43 C44 C441 C446 134.7(4)
C45 C44 C441 C442 134.2(4)
C43 C44 C441 C442 -45.4(5)
C446 C441 C442 C443 0.8(5)
C44 C441 C442 C443 -179.1(3)
C441 C442 C443 C444 -0.4(5)
C442 C443 C444 C445 -0.3(6)
C443 C444 C445 C446 0.6(6)
C444 C445 C446 C441 -0.3(6)
C442 C441 C446 C445 -0.4(5)
C44 C441 C446 C445 179.5(3)
C16 C11 C12 F12 -179.0(3)
Zn1 C11 C12 F12 9.0(5)
C16 C11 C12 C13 1.3(5)
Zn1 C11 C12 C13 -170.7(3)
F12 C12 C13 F13 -0.8(5)
C11 C12 C13 F13 178.8(3)
F12 C12 C13 C14 179.9(3)
C11 C12 C13 C14 -0.4(5)
F13 C13 C14 F14 0.2(5)
C12 C13 C14 F14 179.5(3)
F13 C13 C14 C15 -179.9(3)
C12 C13 C14 C15 -0.7(5)
F14 C14 C15 F15 0.3(5)
C13 C14 C15 F15 -179.5(3)
F14 C14 C15 C16 -179.4(3)
C13 C14 C15 C16 0.7(5)
F15 C15 C16 F16 -0.7(5)
C14 C15 C16 F16 179.0(3)
F15 C15 C16 C11 -179.4(3)
C14 C15 C16 C11 0.3(5)
C12 C11 C16 F16 -180.0(3)
Zn1 C11 C16 F16 -7.3(4)
C12 C11 C16 C15 -1.3(5)
Zn1 C11 C16 C15 171.4(3)
C22 C21 C26 F26 -178.0(3)
Zn1 C21 C26 F26 -0.3(4)
C22 C21 C26 C25 0.3(5)
Zn1 C21 C26 C25 178.1(3)
F26 C26 C25 F25 -1.6(5)
C21 C26 C25 F25 -180.0(3)
F26 C26 C25 C24 177.5(3)
C21 C26 C25 C24 -0.8(5)
F25 C25 C24 F24 -0.2(5)
C26 C25 C24 F24 -179.4(3)
F25 C25 C24 C23 179.7(3)
C26 C25 C24 C23 0.5(5)
F24 C24 C23 F23 -0.1(5)
C25 C24 C23 F23 -180.0(3)
F24 C24 C23 C22 -179.9(3)
C25 C24 C23 C22 0.3(5)
F23 C23 C22 F22 -0.3(5)
C24 C23 C22 F22 179.4(3)
F23 C23 C22 C21 179.5(3)
C24 C23 C22 C21 -0.8(5)
C26 C21 C22 F22 -179.7(3)
Zn1 C21 C22 F22 2.9(5)
C26 C21 C22 C23 0.4(5)
Zn1 C21 C22 C23 -177.0(3)
C31 C3 N3 Zn1 59(11)
C41 C4 N4 Zn1 -29(7)
C26 C21 Zn1 C11 58.8(3)
C22 C21 Zn1 C11 -123.9(3)
C26 C21 Zn1 N3 -172.9(2)
C22 C21 Zn1 N3 4.5(3)
C26 C21 Zn1 N4 -70.5(3)
C22 C21 Zn1 N4 106.8(3)
C12 C11 Zn1 C21 -109.1(3)
C16 C11 Zn1 C21 79.4(3)
C12 C11 Zn1 N3 122.0(3)
C16 C11 Zn1 N3 -49.5(3)
C12 C11 Zn1 N4 20.7(3)
C16 C11 Zn1 N4 -150.8(3)
C3 N3 Zn1 C21 -32.8(10)
C3 N3 Zn1 C11 112.7(10)
C3 N3 Zn1 N4 -141.1(10)
C4 N4 Zn1 C21 154.9(7)
C4 N4 Zn1 C11 9.0(7)
C4 N4 Zn1 N3 -97.0(7)
N7 C7 C71 C72 -155(7)
N7 C7 C71 C76 24(7)
C76 C71 C72 C73 0.8(6)
C7 C71 C72 C73 -179.9(3)
C71 C72 C73 C74 0.6(6)
C72 C73 C74 C75 -1.2(6)
C72 C73 C74 C741 176.6(3)
C73 C74 C75 C76 0.5(5)
C741 C74 C75 C76 -177.4(3)
C74 C75 C76 C71 0.8(6)
C72 C71 C76 C75 -1.5(5)
C7 C71 C76 C75 179.2(3)
C73 C74 C741 C746 -137.5(4)
C75 C74 C741 C746 40.2(5)
C73 C74 C741 C742 40.7(5)
C75 C74 C741 C742 -141.5(3)
C746 C741 C742 C743 0.1(5)
C74 C741 C742 C743 -178.1(3)
C741 C742 C743 C744 1.0(5)
C742 C743 C744 C745 -1.7(5)
C743 C744 C745 C746 1.2(5)
C744 C745 C746 C741 -0.1(5)
C742 C741 C746 C745 -0.6(5)
C74 C741 C746 C745 177.7(3)
N8 C8 C81 C86 -163(7)
N8 C8 C81 C82 16(8)
C86 C81 C82 C83 1.0(6)
C8 C81 C82 C83 -178.4(3)
C81 C82 C83 C84 -1.2(6)
C82 C83 C84 C85 0.5(6)
C82 C83 C84 C841 179.9(4)
C83 C84 C85 C86 0.3(6)
C841 C84 C85 C86 -179.1(4)
C84 C85 C86 C81 -0.5(6)
C82 C81 C86 C85 -0.2(6)
C8 C81 C86 C85 179.2(3)
C83 C84 C841 C842 28.8(6)
C85 C84 C841 C842 -151.9(4)
C83 C84 C841 C846 -151.1(4)
C85 C84 C841 C846 28.3(5)
C846 C841 C842 C843 -1.1(6)
C84 C841 C842 C843 179.0(3)
C841 C842 C843 C844 0.6(6)
C842 C843 C844 C845 0.1(6)
C843 C844 C845 C846 -0.3(6)
C844 C845 C846 C841 -0.3(6)
C842 C841 C846 C845 1.0(6)
C84 C841 C846 C845 -179.1(4)
C56 C51 C52 F52 179.5(3)
Zn2 C51 C52 F52 -2.4(5)
C56 C51 C52 C53 0.3(5)
Zn2 C51 C52 C53 178.3(3)
F52 C52 C53 F53 0.0(5)
C51 C52 C53 F53 179.3(3)
F52 C52 C53 C54 -179.9(3)
C51 C52 C53 C54 -0.7(6)
F53 C53 C54 F54 0.9(5)
C52 C53 C54 F54 -179.1(3)
F53 C53 C54 C55 -178.4(3)
C52 C53 C54 C55 1.6(5)
F54 C54 C55 F55 -1.2(5)
C53 C54 C55 F55 178.1(3)
F54 C54 C55 C56 178.6(3)
C53 C54 C55 C56 -2.1(5)
F55 C55 C56 F56 1.4(5)
C54 C55 C56 F56 -178.4(3)
F55 C55 C56 C51 -178.5(3)
C54 C55 C56 C51 1.8(6)
C52 C51 C56 F56 179.4(3)
Zn2 C51 C56 F56 1.5(5)
C52 C51 C56 C55 -0.8(5)
Zn2 C51 C56 C55 -178.7(3)
C66 C61 C62 F62 -179.7(3)
Zn2 C61 C62 F62 7.5(4)
C66 C61 C62 C63 0.3(5)
Zn2 C61 C62 C63 -172.4(3)
F62 C62 C63 F63 0.4(5)
C61 C62 C63 F63 -179.7(3)
F62 C62 C63 C64 -178.6(3)
C61 C62 C63 C64 1.3(5)
F63 C63 C64 F64 -0.6(5)
C62 C63 C64 F64 178.5(3)
F63 C63 C64 C65 178.8(3)
C62 C63 C64 C65 -2.1(5)
F64 C64 C65 F65 0.0(5)
C63 C64 C65 F65 -179.4(3)
F64 C64 C65 C66 -179.2(3)
C63 C64 C65 C66 1.4(5)
C62 C61 C66 F66 178.4(3)
Zn2 C61 C66 F66 -9.4(5)
C62 C61 C66 C65 -1.1(5)
Zn2 C61 C66 C65 171.0(3)
F65 C65 C66 F66 1.6(5)
C64 C65 C66 F66 -179.2(3)
F65 C65 C66 C61 -178.9(3)
C64 C65 C66 C61 0.3(5)
C71 C7 N7 Zn2 46(8)
C81 C8 N8 Zn2 -74(8)
C52 C51 Zn2 C61 -70.4(4)
C56 C51 Zn2 C61 107.4(3)
C52 C51 Zn2 N8 164.7(3)
C56 C51 Zn2 N8 -17.5(3)
C52 C51 Zn2 N7 61.5(3)
C56 C51 Zn2 N7 -120.6(3)
C62 C61 Zn2 C51 -77.6(3)
C66 C61 Zn2 C51 110.7(3)
C62 C61 Zn2 N8 48.8(3)
C66 C61 Zn2 N8 -123.0(3)
C62 C61 Zn2 N7 148.3(3)
C66 C61 Zn2 N7 -23.4(3)
C8 N8 Zn2 C51 56.0(9)
C8 N8 Zn2 C61 -85.9(8)
C8 N8 Zn2 N7 168.9(8)
C7 N7 Zn2 C51 -145.7(8)
C7 N7 Zn2 C61 0.1(8)
C7 N7 Zn2 N8 104.4(8)
